data_2237710
loop_
_publ_author_name
'Starosta, Wojciech'
'Leciejewicz, Janusz'
'Kiegiel, Katarzyna'

_publ_section_title
;
 Tetraaqua(pyrimidine-4,6-dicarboxylato-\k^2^<i>N</i>^1^,<i>O</i>^6^)magnesium
 monohydrate
;
_journal_coeditor_code SU2567
_journal_issue 4
_journal_name_full 'Acta Crystallographica Section E'
_journal_page_first m189
_journal_paper_doi 10.1107/S1600536813005850
_journal_volume 69
_journal_year 2013
_chemical_formula_iupac '[Mg (C6 H2 N2 O4) (H2 O)4], H2 O'
_chemical_formula_sum 'C6 H12 Mg N2 O9'
_chemical_formula_weight 280.49
_chemical_name_systematic 'Tetraaqua(pyrimidine-4,6-dicarboxylato-\k^2^<i>N</i>^1^,<i>O</i>^6^)magnesium monohydrate'
_space_group_IT_number 14
_symmetry_cell_setting monoclinic
_symmetry_space_group_name_Hall '-P 2ybc'
_symmetry_space_group_name_H-M 'P 1 21/c 1'
_atom_sites_solution_hydrogens geom
_atom_sites_solution_primary direct
_atom_sites_solution_secondary difmap
_audit_creation_method SHELXL-97
_cell_angle_alpha 90.00
_cell_angle_beta 90.97(3)
_cell_angle_gamma 90.00
_cell_formula_units_Z 4
_cell_length_a 7.5633(15)
_cell_length_b 6.7977(14)
_cell_length_c 21.605(4)
_cell_measurement_reflns_used 25
_cell_measurement_temperature 293(2)
_cell_measurement_theta_max 15
_cell_measurement_theta_min 6
_cell_volume 1110.6(4)
_computing_cell_refinement 'KM-4 Software (Kuma, 1996)'
_computing_data_collection 'KM-4 Software (Kuma, 1996)'
_computing_data_reduction 'DATAPROC (Kuma, 2001)'
_computing_molecular_graphics 'SHELXTL (Sheldrick, 2008)'
_computing_publication_material 'SHELXTL (Sheldrick, 2008)'
_computing_structure_refinement 'SHELXL97 (Sheldrick, 2008)'
_computing_structure_solution 'SHELXS97 (Sheldrick, 2008)'
_diffrn_ambient_temperature 293(2)
_diffrn_measured_fraction_theta_full 0.988
_diffrn_measured_fraction_theta_max 0.988
_diffrn_measurement_device_type 'Kuma KM-4 four-circle'
_diffrn_measurement_method 'profile data from \w/2\q scans'
_diffrn_radiation_monochromator graphite
_diffrn_radiation_source 'fine-focus sealed tube'
_diffrn_radiation_type MoK\a
_diffrn_radiation_wavelength 0.71073
_diffrn_reflns_av_R_equivalents 0.0229
_diffrn_reflns_av_sigmaI/netI 0.0354
_diffrn_reflns_limit_h_max 0
_diffrn_reflns_limit_h_min -10
_diffrn_reflns_limit_k_max 9
_diffrn_reflns_limit_k_min 0
_diffrn_reflns_limit_l_max 30
_diffrn_reflns_limit_l_min -30
_diffrn_reflns_number 3485
_diffrn_reflns_theta_full 30.13
_diffrn_reflns_theta_max 30.13
_diffrn_reflns_theta_min 1.89
_diffrn_standards_decay_% 5.10
_diffrn_standards_interval_count 200
_diffrn_standards_interval_time 3.5
_diffrn_standards_number 3
_exptl_absorpt_coefficient_mu 0.206
_exptl_absorpt_correction_T_max 0.97531
_exptl_absorpt_correction_T_min 0.94652
_exptl_absorpt_correction_type analytical
_exptl_absorpt_process_details '(<i>CrysAlis RED</i>; Oxford Diffraction, 2008)'
_exptl_crystal_colour colourless
_exptl_crystal_density_diffrn 1.677
_exptl_crystal_density_method 'not measured'
_exptl_crystal_description plates
_exptl_crystal_F_000 584
_exptl_crystal_size_max 0.248
_exptl_crystal_size_mid 0.227
_exptl_crystal_size_min 0.094
_refine_diff_density_max 0.472
_refine_diff_density_min -0.263
_refine_ls_extinction_method none
_refine_ls_goodness_of_fit_ref 1.006
_refine_ls_hydrogen_treatment mixed
_refine_ls_matrix_type full
_refine_ls_number_parameters 203
_refine_ls_number_reflns 3246
_refine_ls_number_restraints 0
_refine_ls_restrained_S_all 1.006
_refine_ls_R_factor_all 0.0743
_refine_ls_R_factor_gt 0.0355
_refine_ls_shift/su_max 0.000
_refine_ls_shift/su_mean 0.000
_refine_ls_structure_factor_coef Fsqd
_refine_ls_weighting_details 'calc w=1/[\s^2^(Fo^2^)+(0.0833P)^2^+0.2045P] where P=(Fo^2^+2Fc^2^)/3'
_refine_ls_weighting_scheme calc
_refine_ls_wR_factor_gt 0.1044
_refine_ls_wR_factor_ref 0.1249
_reflns_number_gt 2187
_reflns_number_total 3246
_reflns_threshold_expression I>2sigma(I)
_cod_data_source_file su2567.cif
_cod_data_source_block I
_cod_original_sg_symbol_H-M 'P 21/c'
_cod_database_code 2237710
_cod_database_fobs_code 2237710

loop_
_symmetry_equiv_pos_as_xyz
'x, y, z'
'-x, y+1/2, -z+1/2'
'-x, -y, -z'
'x, -y-1/2, z-1/2'

loop_
_atom_site_type_symbol
_atom_site_label
_atom_site_fract_x
_atom_site_fract_y
_atom_site_fract_z
_atom_site_U_iso_or_equiv
_atom_site_adp_type
_atom_site_calc_flag
_atom_site_refinement_flags
_atom_site_occupancy
_atom_site_symmetry_multiplicity
Mg Mg1 0.32572(6) 0.46078(8) 0.15804(2) 0.01813(14) Uani d . 1 1
O O1 0.05876(14) 0.42580(19) 0.14674(5) 0.0237(2) Uani d . 1 1
O O3 0.00597(16) 0.06801(19) -0.12636(5) 0.0273(3) Uani d . 1 1
H H82 0.667(4) 0.431(4) 0.1337(12) 0.043(7) Uiso d . 1 1
O O2 -0.16427(15) 0.3374(2) 0.08385(6) 0.0284(3) Uani d . 1 1
O O5 0.36240(18) 0.1989(2) 0.20187(7) 0.0304(3) Uani d . 1 1
O O7 0.30383(16) 0.59579(19) 0.24329(5) 0.0236(2) Uani d . 1 1
N N1 0.29679(17) 0.3154(2) 0.06501(6) 0.0211(3) Uani d . 1 1
C C7 -0.00682(19) 0.3566(2) 0.09709(7) 0.0188(3) Uani d . 1 1
C C2 0.12644(18) 0.2956(2) 0.04897(7) 0.0179(3) Uani d . 1 1
C C3 0.07484(19) 0.2275(2) -0.00879(7) 0.0200(3) Uani d . 1 1
H H3 -0.0439 0.2128 -0.0196 0.024 Uiso calc R 1 1
C C4 0.2075(2) 0.1819(2) -0.04993(7) 0.0195(3) Uani d . 1 1
O O6 0.30977(19) 0.7335(2) 0.11370(7) 0.0312(3) Uani d . 1 1
O O4 0.28320(19) 0.1211(2) -0.15411(6) 0.0355(3) Uani d . 1 1
C C8 0.1616(2) 0.1171(2) -0.11589(7) 0.0217(3) Uani d . 1 1
N N5 0.37836(17) 0.1979(2) -0.03413(6) 0.0242(3) Uani d . 1 1
C C6 0.41441(19) 0.2628(3) 0.02291(8) 0.0247(3) Uani d . 1 1
H H6 0.5331 0.2722 0.0344 0.030 Uiso calc R 1 1
O O9 0.12147(16) 0.9368(2) 0.24311(6) 0.0267(3) Uani d . 1 1
H H51 0.290(4) 0.132(5) 0.2170(13) 0.052(8) Uiso d . 1 1
H H61 0.389(5) 0.794(5) 0.1006(15) 0.067(10) Uiso d . 1 1
H H62 0.216(4) 0.815(4) 0.1146(12) 0.046(7) Uiso d . 1 1
H H81 0.629(3) 0.613(4) 0.1576(11) 0.040(7) Uiso d . 1 1
O O8 0.58966(15) 0.4954(2) 0.15529(6) 0.0264(3) Uani d . 1 1
H H71 0.282(4) 0.526(4) 0.2778(13) 0.043(7) Uiso d . 1 1
H H52 0.452(4) 0.166(5) 0.2159(13) 0.050(8) Uiso d . 1 1
H H91 0.069(4) 0.959(5) 0.2725(15) 0.063(9) Uiso d . 1 1
H H92 0.061(4) 0.939(5) 0.2119(14) 0.052(8) Uiso d . 1 1
H H72 0.241(4) 0.699(4) 0.2451(11) 0.038(7) Uiso d . 1 1

loop_
_atom_site_aniso_label
_atom_site_aniso_U_11
_atom_site_aniso_U_22
_atom_site_aniso_U_33
_atom_site_aniso_U_12
_atom_site_aniso_U_13
_atom_site_aniso_U_23
Mg1 0.0142(2) 0.0234(3) 0.0168(2) -0.00041(18) 0.00078(17) -0.00113(18)
O1 0.0172(5) 0.0342(6) 0.0199(5) -0.0025(4) 0.0039(4) -0.0066(4)
O3 0.0225(5) 0.0341(6) 0.0251(6) 0.0008(5) -0.0041(4) -0.0043(5)
O2 0.0139(5) 0.0429(7) 0.0284(6) 0.0009(5) 0.0011(4) -0.0072(5)
O5 0.0223(6) 0.0293(7) 0.0396(7) -0.0006(5) -0.0016(5) 0.0119(5)
O7 0.0266(5) 0.0260(6) 0.0183(5) 0.0014(5) 0.0024(4) 0.0000(5)
N1 0.0157(5) 0.0284(7) 0.0192(6) -0.0001(5) 0.0009(4) -0.0028(5)
C7 0.0147(6) 0.0219(7) 0.0198(6) 0.0009(5) 0.0025(5) -0.0009(5)
C2 0.0148(6) 0.0204(7) 0.0185(6) 0.0000(5) 0.0014(5) -0.0007(5)
C3 0.0158(6) 0.0248(7) 0.0193(7) -0.0018(5) 0.0010(5) -0.0024(5)
C4 0.0199(6) 0.0223(7) 0.0165(6) -0.0017(5) 0.0015(5) -0.0018(5)
O6 0.0238(6) 0.0307(6) 0.0394(7) 0.0042(5) 0.0085(5) 0.0103(5)
O4 0.0368(7) 0.0463(8) 0.0238(6) -0.0141(6) 0.0110(5) -0.0125(6)
C8 0.0257(7) 0.0215(7) 0.0178(6) -0.0013(6) 0.0006(5) -0.0028(5)
N5 0.0170(6) 0.0340(8) 0.0217(6) -0.0011(5) 0.0021(5) -0.0051(5)
C6 0.0134(6) 0.0383(9) 0.0225(7) 0.0000(6) 0.0009(5) -0.0052(6)
O9 0.0203(5) 0.0387(7) 0.0210(6) 0.0009(5) 0.0008(4) 0.0008(5)
O8 0.0154(5) 0.0310(6) 0.0329(6) -0.0015(4) 0.0042(4) -0.0036(5)

loop_
_atom_type_symbol
_atom_type_description
_atom_type_scat_dispersion_real
_atom_type_scat_dispersion_imag
_atom_type_scat_source
C C 0.0033 0.0016 'International Tables Vol C Tables 4.2.6.8 and 6.1.1.4'
H H 0.0000 0.0000 'International Tables Vol C Tables 4.2.6.8 and 6.1.1.4'
N N 0.0061 0.0033 'International Tables Vol C Tables 4.2.6.8 and 6.1.1.4'
O O 0.0106 0.0060 'International Tables Vol C Tables 4.2.6.8 and 6.1.1.4'
Mg Mg 0.0486 0.0363 'International Tables Vol C Tables 4.2.6.8 and 6.1.1.4'

loop_
_geom_angle_atom_site_label_1
_geom_angle_atom_site_label_2
_geom_angle_atom_site_label_3
_geom_angle
O8 Mg1 O5 89.34(6)
O8 Mg1 O1 171.45(6)
O5 Mg1 O1 94.62(6)
O8 Mg1 O7 93.95(6)
O5 Mg1 O7 89.20(6)
O1 Mg1 O7 93.69(6)
O8 Mg1 O6 86.12(6)
O5 Mg1 O6 175.43(6)
O1 Mg1 O6 89.95(6)
O7 Mg1 O6 90.56(6)
O8 Mg1 N1 96.12(6)
O5 Mg1 N1 92.41(6)
O1 Mg1 N1 76.17(5)
O7 Mg1 N1 169.82(5)
O6 Mg1 N1 88.64(6)
C7 O1 Mg1 121.14(10)
Mg1 O5 H51 128(2)
Mg1 O5 H52 123(2)
H51 O5 H52 106(3)
Mg1 O7 H71 121.5(17)
Mg1 O7 H72 117.5(17)
H71 O7 H72 107(2)
C6 N1 C2 116.64(13)
C6 N1 Mg1 132.29(11)
C2 N1 Mg1 110.81(10)
O2 C7 O1 127.04(14)
O2 C7 C2 117.67(13)
O1 C7 C2 115.28(13)
N1 C2 C3 121.66(13)
N1 C2 C7 116.35(13)
C3 C2 C7 121.98(13)
C2 C3 C4 117.23(13)
C2 C3 H3 121.4
C4 C3 H3 121.4
N5 C4 C3 121.71(14)
N5 C4 C8 117.78(13)
C3 C4 C8 120.49(13)
Mg1 O6 H61 126(3)
Mg1 O6 H62 125.1(17)
H61 O6 H62 107(3)
O3 C8 O4 126.41(15)
O3 C8 C4 116.62(14)
O4 C8 C4 116.96(14)
C6 N5 C4 116.43(13)
N1 C6 N5 126.29(14)
N1 C6 H6 116.9
N5 C6 H6 116.9
H91 O9 H92 113(3)
Mg1 O8 H82 129.2(18)
Mg1 O8 H81 117.0(18)
H82 O8 H81 105(3)

loop_
_geom_bond_atom_site_label_1
_geom_bond_atom_site_label_2
_geom_bond_distance
_geom_bond_publ_flag
Mg1 O8 2.0120(13) n
Mg1 O5 2.0331(15) n
Mg1 O1 2.0436(13) n
Mg1 O7 2.0671(13) n
Mg1 O6 2.0896(15) n
Mg1 N1 2.2472(15) n
O1 C7 1.2650(19) ?
O3 C8 1.241(2) ?
O2 C7 1.2270(19) ?
O5 H51 0.79(3) ?
O5 H52 0.77(3) ?
O7 H71 0.90(3) ?
O7 H72 0.85(3) ?
N1 C6 1.332(2) ?
N1 C2 1.3353(19) ?
C7 C2 1.518(2) ?
C2 C3 1.381(2) ?
C3 C4 1.387(2) ?
C3 H3 0.9300 ?
C4 N5 1.335(2) ?
C4 C8 1.526(2) ?
O6 H61 0.78(4) ?
O6 H62 0.90(3) ?
O4 C8 1.247(2) ?
N5 C6 1.333(2) ?
C6 H6 0.9300 ?
O9 H91 0.77(3) ?
O9 H92 0.81(3) ?
O8 H82 0.87(3) ?
O8 H81 0.86(3) ?

loop_
_geom_hbond_atom_site_label_D
_geom_hbond_atom_site_label_H
_geom_hbond_atom_site_label_A
_geom_hbond_site_symmetry_A
_geom_hbond_distance_DH
_geom_hbond_distance_HA
_geom_hbond_distance_DA
_geom_hbond_angle_DHA
O8 H82 O2 1_655 0.87(3) 1.80(3) 2.6640(18) 171(3)
O5 H51 O9 1_545 0.79(3) 1.93(3) 2.7102(19) 170(3)
O6 H61 N5 3_665 0.78(4) 2.29(4) 2.979(2) 147(3)
O6 H62 O3 3_565 0.90(3) 1.88(3) 2.7603(19) 166(3)
O8 H81 O4 3_665 0.86(3) 1.93(3) 2.779(2) 174(2)
O7 H71 O4 4_566 0.90(3) 1.78(3) 2.6690(18) 169(3)
O5 H52 O7 2_645 0.77(3) 2.09(3) 2.8577(19) 176(3)
O9 H91 O1 2 0.77(3) 2.02(3) 2.7635(18) 162(4)
O9 H92 O3 3_565 0.81(3) 1.91(3) 2.6852(18) 161(3)
O7 H72 O9 . 0.85(3) 1.85(3) 2.6971(19) 174(3)
